data_2224897
loop_
_publ_author_name
'Wang, Zhao'
'Meng, Na-Na'
'Huang, Ting-Ting'
'Zhang, Yong-Kui'
'Yu, Luo-Ting'

_publ_section_title
;
 2-Methylcarbamoyl-4-{4-[3-(trifluoromethyl)benzamido]phenoxy}pyridinium
 4-methylbenzenesulfonate monohydrate
;
_journal_coeditor_code CI2994
_journal_issue 2
_journal_name_full 'Acta Crystallographica Section E'
_journal_page_first o375
_journal_paper_doi 10.1107/S1600536809055603
_journal_volume 66
_journal_year 2010
_chemical_formula_iupac 'C21 H17 F3 N3 O3 +, C7 H7 O3 S -, H2 O'
_chemical_formula_moiety 'C21 H17 F3 N3 O3 +, C7 H7 O3 S -, H2 O'
_chemical_formula_sum 'C28 H26 F3 N3 O7 S'
_chemical_formula_weight 605.58
_chemical_name_systematic
;
2-(<i>N</i>-Methylcarbamoyl)-4-{4-[3-
(trifluoromethyl)benzamido]phenoxy}pyridinium
4-methylbenzenesulfonate monohydrate
;
_space_group_IT_number 2
_symmetry_cell_setting triclinic
_symmetry_space_group_name_Hall '-P 1'
_symmetry_space_group_name_H-M 'P -1'
_atom_sites_solution_hydrogens mixed
_atom_sites_solution_primary direct
_atom_sites_solution_secondary difmap
_cell_angle_alpha 82.98(3)
_cell_angle_beta 75.63(3)
_cell_angle_gamma 81.62(3)
_cell_formula_units_Z 4
_cell_length_a 10.657(2)
_cell_length_b 16.000(3)
_cell_length_c 16.985(3)
_cell_measurement_reflns_used 8045
_cell_measurement_temperature 113(2)
_cell_measurement_theta_max 27.9
_cell_measurement_theta_min 1.70
_cell_volume 2764.4(10)
_computing_cell_refinement 'CrystalClear (Rigaku/MSC, 2005)'
_computing_data_collection 'CrystalClear (Rigaku/MSC, 2005)'
_computing_data_reduction 'CrystalClear (Rigaku/MSC, 2005)'
_computing_molecular_graphics 'ORTEPIII (Burnett & Johnson, 1996)'
_computing_publication_material 'PLATON (Spek, 2009)'
_computing_structure_refinement 'SHELXL97 (Sheldrick, 2008)'
_computing_structure_solution 'SHELXS97 (Sheldrick, 2008)'
_diffrn_ambient_temperature 113(2)
_diffrn_detector_area_resol_mean 7.31
_diffrn_measured_fraction_theta_full 0.984
_diffrn_measured_fraction_theta_max 0.984
_diffrn_measurement_device_type 'Rigaku Saturn CCD area-detector'
_diffrn_measurement_method '\w and \f scans'
_diffrn_radiation_monochromator confocal
_diffrn_radiation_source 'rotating anode'
_diffrn_radiation_type MoK\a
_diffrn_radiation_wavelength 0.71073
_diffrn_reflns_av_R_equivalents 0.0365
_diffrn_reflns_av_sigmaI/netI 0.0665
_diffrn_reflns_limit_h_max 14
_diffrn_reflns_limit_h_min -13
_diffrn_reflns_limit_k_max 21
_diffrn_reflns_limit_k_min -21
_diffrn_reflns_limit_l_max 22
_diffrn_reflns_limit_l_min -13
_diffrn_reflns_number 23339
_diffrn_reflns_theta_full 27.87
_diffrn_reflns_theta_max 27.87
_diffrn_reflns_theta_min 1.87
_diffrn_standards_number 0
_exptl_absorpt_coefficient_mu 0.190
_exptl_absorpt_correction_T_max 0.9595
_exptl_absorpt_correction_T_min 0.9470
_exptl_absorpt_correction_type multi-scan
_exptl_absorpt_process_details '(ABSCOR; Higashi, 1995)'
_exptl_crystal_colour colourless
_exptl_crystal_density_diffrn 1.455
_exptl_crystal_density_method 'not measured'
_exptl_crystal_description Block
_exptl_crystal_F_000 1256
_exptl_crystal_size_max 0.29
_exptl_crystal_size_mid 0.25
_exptl_crystal_size_min 0.22
_refine_diff_density_max 0.362
_refine_diff_density_min -0.395
_refine_ls_extinction_coef 0.0195(8)
_refine_ls_extinction_expression Fc^*^=kFc[1+0.001xFc^2^\l^3^/sin(2\q)]^-1/4^
_refine_ls_extinction_method '(SHELXL97; Sheldrick, 2008)'
_refine_ls_goodness_of_fit_ref 1.016
_refine_ls_hydrogen_treatment mixed
_refine_ls_matrix_type full
_refine_ls_number_parameters 802
_refine_ls_number_reflns 12940
_refine_ls_number_restraints 0
_refine_ls_restrained_S_all 1.016
_refine_ls_R_factor_all 0.0649
_refine_ls_R_factor_gt 0.0443
_refine_ls_shift/su_max 0.001
_refine_ls_shift/su_mean 0.000
_refine_ls_structure_factor_coef Fsqd
_refine_ls_weighting_details 'calc w=1/[\s^2^(Fo^2^)+(0.0554P)^2^] where P=(Fo^2^+2Fc^2^)/3'
_refine_ls_weighting_scheme calc
_refine_ls_wR_factor_gt 0.0994
_refine_ls_wR_factor_ref 0.1119
_reflns_number_gt 9042
_reflns_number_total 12940
_reflns_threshold_expression I>2\s(I)
_cod_data_source_file ci2994.cif
_cod_data_source_block I
_cod_depositor_comments
;
The following automatic conversions were performed:
'_symmetry_cell_setting' value 'Triclinic' changed to 'triclinic'
according to '/home/saulius/struct/CIF-dictionaries/cif_core.dic'
dictionary named 'cif_core.dic' version 2.4.1 from 2010-06-29.

Automatic conversion script
Id: cif_fix_enum 1527 2010-12-29 10:47:43Z saulius 

The following automatic conversions were performed:

'_symmetry_cell_setting' value 'Triclinic' changed to 'triclinic'
according to /home/saulius/struct/CIF-dictionaries/cif_core.dic
dictionary named 'cif_core.dic' version 2.4.1 from 2010-06-29.

Automatic conversion script
Id: cif_fix_values 1715 2011-07-08 13:25:40Z adriana 
;
_cod_original_cell_volume 2764.6(10)
_cod_database_code 2224897
_cod_database_fobs_code 2224897

loop_
_symmetry_equiv_pos_as_xyz
'x, y, z'
'-x, -y, -z'

loop_
_atom_site_type_symbol
_atom_site_label
_atom_site_fract_x
_atom_site_fract_y
_atom_site_fract_z
_atom_site_U_iso_or_equiv
_atom_site_adp_type
_atom_site_calc_flag
_atom_site_refinement_flags
_atom_site_occupancy
_atom_site_disorder_assembly
_atom_site_disorder_group
S S1 0.91430(4) 0.14041(3) 0.05883(3) 0.01812(11) Uani d . 1 . .
F F1 -0.34020(10) 0.61736(7) 1.15550(6) 0.0288(3) Uani d . 1 . .
F F2 -0.22027(10) 0.66570(6) 1.04205(7) 0.0285(3) Uani d . 1 . .
F F3 -0.42588(10) 0.66433(6) 1.05457(6) 0.0275(3) Uani d . 1 . .
O O1 0.02637(12) 0.46121(8) 0.86161(8) 0.0272(3) Uani d . 1 . .
O O2 0.40566(11) 0.19670(8) 0.63601(7) 0.0254(3) Uani d . 1 . .
O O3 0.55988(12) 0.03690(9) 0.32473(8) 0.0325(3) Uani d . 1 . .
O O4 0.85481(12) 0.06433(7) 0.09516(8) 0.0260(3) Uani d . 1 . .
O O5 0.87361(11) 0.17359(7) -0.01677(7) 0.0214(3) Uani d . 1 . .
O O6 1.05425(11) 0.13110(8) 0.04777(8) 0.0285(3) Uani d . 1 . .
N N1 -0.01171(14) 0.32273(9) 0.87890(9) 0.0181(3) Uani d . 1 . .
H H1N -0.0524(18) 0.2827(13) 0.9142(12) 0.032(6) Uiso d . 1 . .
N N2 0.36243(13) 0.08092(10) 0.44574(9) 0.0200(3) Uani d . 1 . .
H H2N 0.354(2) 0.0571(14) 0.3987(13) 0.045(7) Uiso d . 1 . .
N N3 0.71041(14) 0.07959(10) 0.38048(9) 0.0217(3) Uani d . 1 . .
H H3N 0.7301(19) 0.1030(13) 0.4207(12) 0.032(6) Uiso d . 1 . .
C C1 -0.29467(16) 0.53268(10) 1.04459(10) 0.0167(3) Uani d . 1 . .
C C2 -0.39162(16) 0.47909(11) 1.07203(10) 0.0196(4) Uani d . 1 . .
H H2 -0.4703 0.4974 1.1094 0.023 Uiso calc R 1 . .
C C3 -0.37330(16) 0.39950(11) 1.04486(10) 0.0196(4) Uani d . 1 . .
H H3 -0.4388 0.3626 1.0644 0.024 Uiso calc R 1 . .
C C4 -0.25946(15) 0.37292(10) 0.98901(10) 0.0179(4) Uani d . 1 . .
H H4 -0.2476 0.3182 0.9701 0.022 Uiso calc R 1 . .
C C5 -0.16238(16) 0.42665(10) 0.96064(10) 0.0169(3) Uani d . 1 . .
C C6 -0.18014(16) 0.50646(10) 0.98895(10) 0.0178(4) Uani d . 1 . .
H H6 -0.1141 0.5431 0.9703 0.021 Uiso calc R 1 . .
C C7 -0.31815(16) 0.61905(11) 1.07397(11) 0.0206(4) Uani d . 1 . .
C C8 -0.04016(16) 0.40543(11) 0.89624(10) 0.0186(4) Uani d . 1 . .
C C9 0.09422(15) 0.29258(11) 0.81636(10) 0.0169(3) Uani d . 1 . .
C C10 0.15109(16) 0.20909(11) 0.82654(11) 0.0218(4) Uani d . 1 . .
H H10 0.1198 0.1745 0.8751 0.026 Uiso calc R 1 . .
C C11 0.25314(17) 0.17617(11) 0.76617(11) 0.0242(4) Uani d . 1 . .
H H11 0.2921 0.1192 0.7727 0.029 Uiso calc R 1 . .
C C12 0.29695(16) 0.22781(12) 0.69646(10) 0.0211(4) Uani d . 1 . .
C C13 0.24228(16) 0.31032(12) 0.68505(10) 0.0225(4) Uani d . 1 . .
H H13 0.2744 0.3445 0.6364 0.027 Uiso calc R 1 . .
C C14 0.14031(16) 0.34301(11) 0.74490(10) 0.0199(4) Uani d . 1 . .
H H14 0.1015 0.3999 0.7374 0.024 Uiso calc R 1 . .
C C15 0.38334(16) 0.15906(11) 0.57489(10) 0.0205(4) Uani d . 1 . .
C C16 0.49500(16) 0.13655(11) 0.51394(11) 0.0219(4) Uani d . 1 . .
H H16 0.5783 0.1482 0.5173 0.026 Uiso calc R 1 . .
C C17 0.48196(16) 0.09764(11) 0.44978(10) 0.0194(4) Uani d . 1 . .
C C18 0.25565(16) 0.10187(11) 0.50330(11) 0.0222(4) Uani d . 1 . .
H H18 0.1736 0.0889 0.4989 0.027 Uiso calc R 1 . .
C C19 0.26269(16) 0.14201(11) 0.56889(11) 0.0218(4) Uani d . 1 . .
H H19 0.1862 0.1577 0.6093 0.026 Uiso calc R 1 . .
C C20 0.59060(17) 0.06918(11) 0.37853(10) 0.0214(4) Uani d . 1 . .
C C21 0.82469(16) 0.05376(13) 0.31621(11) 0.0272(4) Uani d . 1 . .
H H21A 0.8044 0.0099 0.2874 0.041 Uiso calc R 1 . .
H H21B 0.8982 0.0312 0.3407 0.041 Uiso calc R 1 . .
H H21C 0.8478 0.1029 0.2776 0.041 Uiso calc R 1 . .
C C22 0.84928(15) 0.21982(10) 0.12704(10) 0.0173(3) Uani d . 1 . .
C C23 0.92194(17) 0.28484(11) 0.12897(11) 0.0226(4) Uani d . 1 . .
H H23 1.0091 0.2839 0.0973 0.027 Uiso calc R 1 . .
C C24 0.86702(17) 0.35103(11) 0.17704(11) 0.0251(4) Uani d . 1 . .
H H24 0.9173 0.3951 0.1781 0.030 Uiso calc R 1 . .
C C25 0.73932(17) 0.35394(11) 0.22376(11) 0.0226(4) Uani d . 1 . .
C C26 0.66884(17) 0.28718(11) 0.22277(11) 0.0229(4) Uani d . 1 . .
H H26 0.5827 0.2871 0.2559 0.027 Uiso calc R 1 . .
C C27 0.72200(16) 0.22117(11) 0.17450(10) 0.0206(4) Uani d . 1 . .
H H27 0.6719 0.1769 0.1737 0.025 Uiso calc R 1 . .
C C28 0.67826(19) 0.42795(12) 0.27238(12) 0.0307(4) Uani d . 1 . .
H H28A 0.7431 0.4670 0.2677 0.046 Uiso calc R 1 . .
H H28B 0.6474 0.4075 0.3298 0.046 Uiso calc R 1 . .
H H28C 0.6045 0.4576 0.2513 0.046 Uiso calc R 1 . .
S S2 0.89838(4) 0.15086(3) 0.53643(3) 0.01848(11) Uani d . 1 . .
F F4 -0.33636(13) 0.59319(8) 0.64537(7) 0.0474(3) Uani d . 1 . .
F F5 -0.20384(11) 0.64667(8) 0.54200(8) 0.0406(3) Uani d . 1 . .
F F6 -0.40474(11) 0.65049(8) 0.54127(8) 0.0467(3) Uani d . 1 . .
O O7 0.01905(12) 0.47448(8) 0.32258(8) 0.0289(3) Uani d . 1 . .
O O8 0.46040(10) 0.22239(7) 0.10696(7) 0.0178(3) Uani d . 1 . .
O O9 0.65314(11) 0.03829(8) -0.18903(7) 0.0257(3) Uani d . 1 . .
O O10 0.95419(11) 0.07396(7) 0.57676(7) 0.0228(3) Uani d . 1 . .
O O11 0.99564(11) 0.19081(8) 0.47245(7) 0.0251(3) Uani d . 1 . .
O O12 0.78472(11) 0.13747(9) 0.50857(8) 0.0313(3) Uani d . 1 . .
N N4 0.02326(14) 0.33070(9) 0.34663(9) 0.0191(3) Uani d . 1 . .
H H4N -0.0020(18) 0.2911(12) 0.3843(12) 0.027(5) Uiso d . 1 . .
N N5 0.45081(13) 0.07662(9) -0.07060(9) 0.0163(3) Uani d . 1 . .
H H5N 0.4452(19) 0.0439(13) -0.1111(12) 0.035(6) Uiso d . 1 . .
N N6 0.79628(14) 0.08258(10) -0.12880(9) 0.0205(3) Uani d . 1 . .
H H6N 0.8094(19) 0.1046(13) -0.0860(12) 0.033(6) Uiso d . 1 . .
C C29 -0.27709(17) 0.51754(12) 0.52830(11) 0.0219(4) Uani d . 1 . .
C C30 -0.36521(16) 0.45805(12) 0.55576(11) 0.0243(4) Uani d . 1 . .
H H30 -0.4409 0.4700 0.5979 0.029 Uiso calc R 1 . .
C C31 -0.34257(16) 0.38180(11) 0.52173(11) 0.0231(4) Uani d . 1 . .
H H31 -0.4028 0.3413 0.5405 0.028 Uiso calc R 1 . .
C C32 -0.23199(16) 0.36392(11) 0.46014(10) 0.0203(4) Uani d . 1 . .
H H32 -0.2167 0.3112 0.4369 0.024 Uiso calc R 1 . .
C C33 -0.14335(16) 0.42324(11) 0.43233(10) 0.0193(4) Uani d . 1 . .
C C34 -0.16670(16) 0.50029(11) 0.46667(10) 0.0203(4) Uani d . 1 . .
H H34 -0.1070 0.5411 0.4479 0.024 Uiso calc R 1 . .
C C35 -0.30389(18) 0.60065(12) 0.56420(11) 0.0265(4) Uani d . 1 . .
C C36 -0.02601(16) 0.41201(11) 0.36214(10) 0.0194(4) Uani d . 1 . .
C C37 0.13333(15) 0.30592(10) 0.28415(10) 0.0168(3) Uani d . 1 . .
C C38 0.19331(16) 0.22322(11) 0.29177(10) 0.0215(4) Uani d . 1 . .
H H38 0.1601 0.1859 0.3378 0.026 Uiso calc R 1 . .
C C39 0.30118(17) 0.19458(11) 0.23285(10) 0.0213(4) Uani d . 1 . .
H H39 0.3430 0.1383 0.2385 0.026 Uiso calc R 1 . .
C C40 0.34650(15) 0.24888(10) 0.16636(10) 0.0163(3) Uani d . 1 . .
C C41 0.28742(16) 0.33076(11) 0.15683(10) 0.0184(4) Uani d . 1 . .
H H41 0.3203 0.3672 0.1100 0.022 Uiso calc R 1 . .
C C42 0.18004(16) 0.35979(11) 0.21560(10) 0.0190(4) Uani d . 1 . .
H H42 0.1385 0.4161 0.2092 0.023 Uiso calc R 1 . .
C C43 0.45035(15) 0.17280(10) 0.05117(10) 0.0142(3) Uani d . 1 . .
C C44 0.56742(15) 0.14987(10) -0.00578(10) 0.0158(3) Uani d . 1 . .
H H44 0.6470 0.1673 -0.0020 0.019 Uiso calc R 1 . .
C C45 0.56476(15) 0.10210(10) -0.06671(10) 0.0161(3) Uani d . 1 . .
C C46 0.33890(16) 0.09730(10) -0.01653(10) 0.0180(4) Uani d . 1 . .
H H46 0.2609 0.0783 -0.0213 0.022 Uiso calc R 1 . .
C C47 0.33494(15) 0.14550(10) 0.04570(10) 0.0173(3) Uani d . 1 . .
H H47 0.2554 0.1599 0.0841 0.021 Uiso calc R 1 . .
C C48 0.67809(16) 0.07187(10) -0.13396(10) 0.0176(4) Uani d . 1 . .
C C49 0.91145(16) 0.05350(13) -0.19078(11) 0.0286(4) Uani d . 1 . .
H H49A 0.9047 -0.0039 -0.2026 0.043 Uiso calc R 1 . .
H H49B 0.9900 0.0530 -0.1705 0.043 Uiso calc R 1 . .
H H49C 0.9167 0.0919 -0.2407 0.043 Uiso calc R 1 . .
C C50 0.83936(16) 0.22327(11) 0.61150(10) 0.0187(4) Uani d . 1 . .
C C51 0.91040(16) 0.28864(11) 0.61394(11) 0.0227(4) Uani d . 1 . .
H H51 0.9926 0.2929 0.5768 0.027 Uiso calc R 1 . .
C C52 0.86104(17) 0.34797(12) 0.67079(11) 0.0256(4) Uani d . 1 . .
H H52 0.9097 0.3927 0.6723 0.031 Uiso calc R 1 . .
C C53 0.74038(18) 0.34208(12) 0.72563(11) 0.0254(4) Uani d . 1 . .
C C54 0.67206(18) 0.27478(12) 0.72337(11) 0.0264(4) Uani d . 1 . .
H H54 0.5909 0.2695 0.7614 0.032 Uiso calc R 1 . .
C C55 0.72004(16) 0.21541(11) 0.66682(11) 0.0231(4) Uani d . 1 . .
H H55 0.6722 0.1700 0.6658 0.028 Uiso calc R 1 . .
C C56 0.6846(2) 0.40946(13) 0.78350(12) 0.0356(5) Uani d . 1 . .
H H56A 0.7526 0.4444 0.7842 0.053 Uiso calc R 1 . .
H H56B 0.6525 0.3826 0.8385 0.053 Uiso calc R 1 . .
H H56C 0.6123 0.4453 0.7655 0.053 Uiso calc R 1 . .
O O13 0.25378(14) 0.01762(8) 0.34427(8) 0.0264(3) Uani d . 1 . .
H H1O 0.282(3) 0.0026(17) 0.2890(18) 0.083(10) Uiso d . 1 . .
H H2O 0.182(2) -0.0068(16) 0.3634(15) 0.064(8) Uiso d . 1 . .
O O14 0.38900(14) -0.02701(9) -0.15984(9) 0.0258(3) Uani d . 1 . .
H H3O 0.297(3) -0.0464(16) -0.1373(15) 0.072(8) Uiso d . 1 . .
H H4O 0.403(3) -0.0305(17) -0.2053(16) 0.061(9) Uiso d . 1 . .

loop_
_atom_site_aniso_label
_atom_site_aniso_U_11
_atom_site_aniso_U_22
_atom_site_aniso_U_33
_atom_site_aniso_U_12
_atom_site_aniso_U_13
_atom_site_aniso_U_23
S1 0.0125(2) 0.0206(2) 0.0205(2) -0.00281(16) -0.00165(16) -0.00267(17)
F1 0.0400(6) 0.0285(6) 0.0188(5) -0.0017(5) -0.0061(5) -0.0103(4)
F2 0.0277(6) 0.0210(5) 0.0367(6) -0.0064(4) -0.0023(5) -0.0092(5)
F3 0.0278(6) 0.0207(5) 0.0340(6) 0.0061(4) -0.0108(5) -0.0059(5)
O1 0.0274(7) 0.0193(6) 0.0304(7) -0.0068(5) 0.0063(6) -0.0077(5)
O2 0.0157(6) 0.0384(8) 0.0221(7) 0.0004(5) 0.0002(5) -0.0160(6)
O3 0.0228(7) 0.0542(9) 0.0224(7) -0.0067(6) -0.0008(6) -0.0172(6)
O4 0.0254(7) 0.0191(6) 0.0299(7) -0.0053(5) 0.0020(6) -0.0027(5)
O5 0.0209(6) 0.0235(6) 0.0203(6) -0.0028(5) -0.0047(5) -0.0045(5)
O6 0.0123(6) 0.0391(8) 0.0344(8) -0.0004(5) -0.0038(5) -0.0108(6)
N1 0.0181(7) 0.0149(7) 0.0195(8) -0.0028(6) 0.0003(6) -0.0030(6)
N2 0.0158(7) 0.0271(8) 0.0170(8) -0.0005(6) -0.0034(6) -0.0039(6)
N3 0.0162(7) 0.0318(9) 0.0160(8) 0.0004(6) -0.0008(6) -0.0082(7)
C1 0.0190(9) 0.0158(8) 0.0158(8) 0.0017(7) -0.0062(7) -0.0037(7)
C2 0.0160(8) 0.0228(9) 0.0176(9) 0.0022(7) -0.0017(7) -0.0026(7)
C3 0.0156(8) 0.0200(9) 0.0236(9) -0.0031(7) -0.0045(7) -0.0019(7)
C4 0.0179(8) 0.0157(8) 0.0205(9) -0.0002(7) -0.0050(7) -0.0041(7)
C5 0.0171(8) 0.0180(8) 0.0150(8) 0.0015(7) -0.0042(7) -0.0028(7)
C6 0.0181(8) 0.0184(8) 0.0172(8) -0.0022(7) -0.0050(7) -0.0007(7)
C7 0.0205(9) 0.0215(9) 0.0196(9) -0.0003(7) -0.0049(7) -0.0031(7)
C8 0.0183(8) 0.0190(8) 0.0184(9) -0.0020(7) -0.0031(7) -0.0036(7)
C9 0.0151(8) 0.0204(8) 0.0156(8) -0.0018(7) -0.0020(7) -0.0063(7)
C10 0.0230(9) 0.0202(9) 0.0208(9) -0.0019(7) -0.0024(7) -0.0027(7)
C11 0.0253(10) 0.0210(9) 0.0255(10) 0.0033(7) -0.0053(8) -0.0077(8)
C12 0.0144(8) 0.0313(10) 0.0176(9) 0.0007(7) -0.0013(7) -0.0107(7)
C13 0.0208(9) 0.0296(10) 0.0162(9) -0.0036(7) -0.0016(7) -0.0034(7)
C14 0.0190(9) 0.0192(9) 0.0211(9) -0.0005(7) -0.0043(7) -0.0030(7)
C15 0.0214(9) 0.0226(9) 0.0166(9) 0.0023(7) -0.0042(7) -0.0049(7)
C16 0.0131(8) 0.0305(10) 0.0215(9) -0.0003(7) -0.0033(7) -0.0046(8)
C17 0.0168(8) 0.0241(9) 0.0158(8) 0.0015(7) -0.0028(7) -0.0028(7)
C18 0.0145(8) 0.0289(10) 0.0225(9) 0.0010(7) -0.0043(7) -0.0047(8)
C19 0.0143(8) 0.0281(10) 0.0204(9) 0.0024(7) -0.0003(7) -0.0057(7)
C20 0.0190(9) 0.0282(10) 0.0161(9) -0.0006(7) -0.0022(7) -0.0048(7)
C21 0.0184(9) 0.0386(11) 0.0197(9) 0.0026(8) 0.0032(7) -0.0068(8)
C22 0.0161(8) 0.0190(8) 0.0174(8) -0.0022(7) -0.0057(7) -0.0007(7)
C23 0.0189(9) 0.0263(9) 0.0238(9) -0.0086(7) -0.0049(7) -0.0002(8)
C24 0.0299(10) 0.0242(9) 0.0266(10) -0.0099(8) -0.0130(8) -0.0020(8)
C25 0.0291(10) 0.0208(9) 0.0191(9) -0.0008(7) -0.0100(8) 0.0002(7)
C26 0.0203(9) 0.0242(9) 0.0226(9) -0.0017(7) -0.0030(7) -0.0020(8)
C27 0.0181(9) 0.0210(9) 0.0228(9) -0.0054(7) -0.0040(7) -0.0002(7)
C28 0.0410(12) 0.0257(10) 0.0281(10) 0.0005(9) -0.0136(9) -0.0064(8)
S2 0.0133(2) 0.0236(2) 0.0168(2) -0.00178(16) -0.00035(16) -0.00240(17)
F4 0.0669(9) 0.0492(8) 0.0233(6) -0.0057(7) 0.0001(6) -0.0166(6)
F5 0.0324(6) 0.0391(7) 0.0499(8) -0.0093(5) 0.0031(6) -0.0229(6)
F6 0.0403(7) 0.0371(7) 0.0691(9) 0.0175(6) -0.0280(7) -0.0244(6)
O7 0.0340(7) 0.0178(6) 0.0265(7) -0.0013(5) 0.0079(6) -0.0025(5)
O8 0.0152(6) 0.0194(6) 0.0179(6) -0.0024(5) 0.0009(5) -0.0078(5)
O9 0.0219(7) 0.0366(8) 0.0201(7) -0.0083(5) 0.0001(5) -0.0127(6)
O10 0.0208(6) 0.0206(6) 0.0231(7) -0.0024(5) 0.0005(5) 0.0012(5)
O11 0.0220(6) 0.0270(7) 0.0193(6) -0.0007(5) 0.0043(5) 0.0035(5)
O12 0.0171(6) 0.0523(9) 0.0273(7) -0.0001(6) -0.0057(6) -0.0185(6)
N4 0.0205(8) 0.0179(7) 0.0151(7) -0.0009(6) 0.0011(6) -0.0002(6)
N5 0.0159(7) 0.0184(7) 0.0156(7) -0.0031(6) -0.0039(6) -0.0034(6)
N6 0.0148(7) 0.0281(8) 0.0183(8) -0.0019(6) -0.0008(6) -0.0080(7)
C29 0.0210(9) 0.0266(9) 0.0180(9) 0.0043(7) -0.0073(7) -0.0041(7)
C30 0.0166(9) 0.0343(11) 0.0193(9) 0.0023(8) -0.0007(7) -0.0055(8)
C31 0.0153(9) 0.0283(10) 0.0249(10) -0.0030(7) -0.0043(7) 0.0005(8)
C32 0.0197(9) 0.0209(9) 0.0205(9) 0.0019(7) -0.0076(7) -0.0025(7)
C33 0.0168(8) 0.0226(9) 0.0167(8) 0.0027(7) -0.0037(7) -0.0010(7)
C34 0.0201(9) 0.0220(9) 0.0171(9) 0.0004(7) -0.0029(7) -0.0012(7)
C35 0.0228(10) 0.0337(11) 0.0215(10) 0.0013(8) -0.0023(8) -0.0081(8)
C36 0.0187(9) 0.0202(9) 0.0183(9) 0.0000(7) -0.0035(7) -0.0033(7)
C37 0.0156(8) 0.0197(8) 0.0147(8) -0.0009(7) -0.0021(7) -0.0039(7)
C38 0.0238(9) 0.0196(9) 0.0175(9) -0.0022(7) 0.0009(7) 0.0005(7)
C39 0.0247(9) 0.0143(8) 0.0224(9) 0.0006(7) -0.0020(7) -0.0025(7)
C40 0.0124(8) 0.0219(9) 0.0145(8) -0.0034(6) 0.0000(6) -0.0056(7)
C41 0.0202(9) 0.0198(8) 0.0144(8) -0.0048(7) -0.0019(7) 0.0004(7)
C42 0.0202(9) 0.0169(8) 0.0186(9) 0.0006(7) -0.0041(7) -0.0006(7)
C43 0.0155(8) 0.0116(7) 0.0146(8) -0.0021(6) -0.0013(6) -0.0021(6)
C44 0.0127(8) 0.0164(8) 0.0186(8) -0.0035(6) -0.0036(7) -0.0005(7)
C45 0.0144(8) 0.0176(8) 0.0154(8) -0.0013(6) -0.0035(7) 0.0010(7)
C46 0.0143(8) 0.0210(8) 0.0185(9) -0.0036(7) -0.0027(7) -0.0015(7)
C47 0.0127(8) 0.0195(8) 0.0179(8) -0.0010(6) -0.0004(7) -0.0026(7)
C48 0.0171(8) 0.0181(8) 0.0161(8) -0.0017(7) -0.0010(7) -0.0025(7)
C49 0.0173(9) 0.0412(12) 0.0252(10) -0.0013(8) 0.0029(8) -0.0134(9)
C50 0.0165(8) 0.0228(9) 0.0147(8) 0.0001(7) -0.0023(7) 0.0001(7)
C51 0.0146(8) 0.0283(10) 0.0236(9) -0.0034(7) -0.0026(7) 0.0000(8)
C52 0.0238(10) 0.0282(10) 0.0269(10) -0.0049(8) -0.0087(8) -0.0034(8)
C53 0.0298(10) 0.0269(10) 0.0180(9) 0.0039(8) -0.0065(8) -0.0028(8)
C54 0.0243(10) 0.0294(10) 0.0213(10) -0.0007(8) 0.0022(8) -0.0039(8)
C55 0.0208(9) 0.0238(9) 0.0217(9) -0.0039(7) 0.0004(7) -0.0005(7)
C56 0.0434(12) 0.0340(11) 0.0278(11) 0.0036(10) -0.0063(9) -0.0107(9)
O13 0.0305(8) 0.0296(7) 0.0201(7) -0.0153(6) 0.0010(6) -0.0070(6)
O14 0.0305(8) 0.0305(7) 0.0196(7) -0.0139(6) -0.0040(6) -0.0064(6)

loop_
_atom_type_symbol
_atom_type_description
_atom_type_scat_dispersion_real
_atom_type_scat_dispersion_imag
_atom_type_scat_source
C C 0.0033 0.0016 'International Tables Vol C Tables 4.2.6.8 and 6.1.1.4'
H H 0.0000 0.0000 'International Tables Vol C Tables 4.2.6.8 and 6.1.1.4'
N N 0.0061 0.0033 'International Tables Vol C Tables 4.2.6.8 and 6.1.1.4'
O O 0.0106 0.0060 'International Tables Vol C Tables 4.2.6.8 and 6.1.1.4'
F F 0.0171 0.0103 'International Tables Vol C Tables 4.2.6.8 and 6.1.1.4'
S S 0.1246 0.1234 'International Tables Vol C Tables 4.2.6.8 and 6.1.1.4'

loop_
_geom_angle_atom_site_label_1
_geom_angle_atom_site_label_2
_geom_angle_atom_site_label_3
_geom_angle_site_symmetry_1
_geom_angle_site_symmetry_3
_geom_angle
_geom_angle_publ_flag
O6 S1 O4 . . 114.09(8) ?
O6 S1 O5 . . 112.25(8) ?
O4 S1 O5 . . 111.11(8) ?
O6 S1 C22 . . 106.77(9) ?
O4 S1 C22 . . 106.97(8) ?
O5 S1 C22 . . 105.00(7) ?
C15 O2 C12 . . 118.33(14) ?
C8 N1 C9 . . 123.99(14) ?
C8 N1 H1N . . 119.0(13) ?
C9 N1 H1N . . 116.0(12) ?
C18 N2 C17 . . 121.63(17) ?
C18 N2 H2N . . 119.1(13) ?
C17 N2 H2N . . 119.2(13) ?
C20 N3 C21 . . 122.60(16) ?
C20 N3 H3N . . 123.8(13) ?
C21 N3 H3N . . 113.5(13) ?
C6 C1 C2 . . 120.13(16) ?
C6 C1 C7 . . 121.06(16) ?
C2 C1 C7 . . 118.78(15) ?
C3 C2 C1 . . 119.97(15) ?
C3 C2 H2 . . 120.0 ?
C1 C2 H2 . . 120.0 ?
C2 C3 C4 . . 120.29(16) ?
C2 C3 H3 . . 119.9 ?
C4 C3 H3 . . 119.9 ?
C3 C4 C5 . . 120.04(16) ?
C3 C4 H4 . . 120.0 ?
C5 C4 H4 . . 120.0 ?
C6 C5 C4 . . 119.63(15) ?
C6 C5 C8 . . 116.66(15) ?
C4 C5 C8 . . 123.61(16) ?
C5 C6 C1 . . 119.93(16) ?
C5 C6 H6 . . 120.0 ?
C1 C6 H6 . . 120.0 ?
F2 C7 F1 . . 107.09(15) ?
F2 C7 F3 . . 106.08(13) ?
F1 C7 F3 . . 105.21(14) ?
F2 C7 C1 . . 113.63(14) ?
F1 C7 C1 . . 113.00(14) ?
F3 C7 C1 . . 111.24(15) ?
O1 C8 N1 . . 123.59(16) ?
O1 C8 C5 . . 120.05(15) ?
N1 C8 C5 . . 116.35(15) ?
C10 C9 C14 . . 119.63(15) ?
C10 C9 N1 . . 118.25(15) ?
C14 C9 N1 . . 122.10(15) ?
C11 C10 C9 . . 120.33(16) ?
C11 C10 H10 . . 119.8 ?
C9 C10 H10 . . 119.8 ?
C12 C11 C10 . . 118.63(16) ?
C12 C11 H11 . . 120.7 ?
C10 C11 H11 . . 120.7 ?
C13 C12 C11 . . 122.05(16) ?
C13 C12 O2 . . 118.48(15) ?
C11 C12 O2 . . 119.40(15) ?
C12 C13 C14 . . 119.37(16) ?
C12 C13 H13 . . 120.3 ?
C14 C13 H13 . . 120.3 ?
C13 C14 C9 . . 119.99(15) ?
C13 C14 H14 . . 120.0 ?
C9 C14 H14 . . 120.0 ?
O2 C15 C19 . . 125.35(16) ?
O2 C15 C16 . . 114.78(16) ?
C19 C15 C16 . . 119.87(17) ?
C17 C16 C15 . . 118.94(16) ?
C17 C16 H16 . . 120.5 ?
C15 C16 H16 . . 120.5 ?
N2 C17 C16 . . 120.01(16) ?
N2 C17 C20 . . 113.60(16) ?
C16 C17 C20 . . 126.40(16) ?
N2 C18 C19 . . 120.92(17) ?
N2 C18 H18 . . 119.5 ?
C19 C18 H18 . . 119.5 ?
C18 C19 C15 . . 118.63(16) ?
C18 C19 H19 . . 120.7 ?
C15 C19 H19 . . 120.7 ?
O3 C20 N3 . . 125.72(17) ?
O3 C20 C17 . . 117.36(16) ?
N3 C20 C17 . . 116.90(16) ?
N3 C21 H21A . . 109.5 ?
N3 C21 H21B . . 109.5 ?
H21A C21 H21B . . 109.5 ?
N3 C21 H21C . . 109.5 ?
H21A C21 H21C . . 109.5 ?
H21B C21 H21C . . 109.5 ?
C23 C22 C27 . . 119.59(16) ?
C23 C22 S1 . . 119.91(13) ?
C27 C22 S1 . . 120.33(14) ?
C24 C23 C22 . . 120.01(16) ?
C24 C23 H23 . . 120.0 ?
C22 C23 H23 . . 120.0 ?
C23 C24 C25 . . 121.05(18) ?
C23 C24 H24 . . 119.5 ?
C25 C24 H24 . . 119.5 ?
C24 C25 C26 . . 118.24(17) ?
C24 C25 C28 . . 120.76(18) ?
C26 C25 C28 . . 120.98(17) ?
C27 C26 C25 . . 121.28(17) ?
C27 C26 H26 . . 119.4 ?
C25 C26 H26 . . 119.4 ?
C26 C27 C22 . . 119.79(17) ?
C26 C27 H27 . . 120.1 ?
C22 C27 H27 . . 120.1 ?
C25 C28 H28A . . 109.5 ?
C25 C28 H28B . . 109.5 ?
H28A C28 H28B . . 109.5 ?
C25 C28 H28C . . 109.5 ?
H28A C28 H28C . . 109.5 ?
H28B C28 H28C . . 109.5 ?
O10 S2 O12 . . 112.30(8) ?
O10 S2 O11 . . 112.48(7) ?
O12 S2 O11 . . 112.90(8) ?
O10 S2 C50 . . 106.43(8) ?
O12 S2 C50 . . 105.44(8) ?
O11 S2 C50 . . 106.64(8) ?
C43 O8 C40 . . 118.78(13) ?
C36 N4 C37 . . 125.67(14) ?
C36 N4 H4N . . 117.1(13) ?
C37 N4 H4N . . 115.5(12) ?
C46 N5 C45 . . 121.95(16) ?
C46 N5 H5N . . 115.8(12) ?
C45 N5 H5N . . 122.3(12) ?
C48 N6 C49 . . 120.78(16) ?
C48 N6 H6N . . 121.5(13) ?
C49 N6 H6N . . 117.6(13) ?
C34 C29 C30 . . 120.15(17) ?
C34 C29 C35 . . 120.23(17) ?
C30 C29 C35 . . 119.60(16) ?
C31 C30 C29 . . 119.98(16) ?
C31 C30 H30 . . 120.0 ?
C29 C30 H30 . . 120.0 ?
C30 C31 C32 . . 120.23(17) ?
C30 C31 H31 . . 119.9 ?
C32 C31 H31 . . 119.9 ?
C31 C32 C33 . . 120.09(17) ?
C31 C32 H32 . . 120.0 ?
C33 C32 H32 . . 120.0 ?
C34 C33 C32 . . 119.55(16) ?
C34 C33 C36 . . 116.51(16) ?
C32 C33 C36 . . 123.80(16) ?
C29 C34 C33 . . 120.01(17) ?
C29 C34 H34 . . 120.0 ?
C33 C34 H34 . . 120.0 ?
F4 C35 F5 . . 106.54(17) ?
F4 C35 F6 . . 105.35(15) ?
F5 C35 F6 . . 105.35(16) ?
F4 C35 C29 . . 113.27(16) ?
F5 C35 C29 . . 113.77(15) ?
F6 C35 C29 . . 111.86(16) ?
O7 C36 N4 . . 123.94(16) ?
O7 C36 C33 . . 119.63(15) ?
N4 C36 C33 . . 116.43(15) ?
C38 C37 C42 . . 119.61(15) ?
C38 C37 N4 . . 117.50(14) ?
C42 C37 N4 . . 122.86(14) ?
C39 C38 C37 . . 120.61(15) ?
C39 C38 H38 . . 119.7 ?
C37 C38 H38 . . 119.7 ?
C40 C39 C38 . . 118.84(15) ?
C40 C39 H39 . . 120.6 ?
C38 C39 H39 . . 120.6 ?
C39 C40 C41 . . 121.60(15) ?
C39 C40 O8 . . 119.96(14) ?
C41 C40 O8 . . 118.38(14) ?
C40 C41 C42 . . 119.81(15) ?
C40 C41 H41 . . 120.1 ?
C42 C41 H41 . . 120.1 ?
C41 C42 C37 . . 119.50(15) ?
C41 C42 H42 . . 120.2 ?
C37 C42 H42 . . 120.2 ?
O8 C43 C47 . . 124.88(15) ?
O8 C43 C44 . . 115.22(15) ?
C47 C43 C44 . . 119.88(16) ?
C45 C44 C43 . . 118.96(16) ?
C45 C44 H44 . . 120.5 ?
C43 C44 H44 . . 120.5 ?
N5 C45 C44 . . 119.81(15) ?
N5 C45 C48 . . 112.88(15) ?
C44 C45 C48 . . 127.31(16) ?
N5 C46 C47 . . 121.05(16) ?
N5 C46 H46 . . 119.5 ?
C47 C46 H46 . . 119.5 ?
C46 C47 C43 . . 118.33(15) ?
C46 C47 H47 . . 120.8 ?
C43 C47 H47 . . 120.8 ?
O9 C48 N6 . . 125.13(16) ?
O9 C48 C45 . . 117.39(15) ?
N6 C48 C45 . . 117.48(16) ?
N6 C49 H49A . . 109.5 ?
N6 C49 H49B . . 109.5 ?
H49A C49 H49B . . 109.5 ?
N6 C49 H49C . . 109.5 ?
H49A C49 H49C . . 109.5 ?
H49B C49 H49C . . 109.5 ?
C51 C50 C55 . . 120.47(17) ?
C51 C50 S2 . . 119.94(13) ?
C55 C50 S2 . . 119.58(15) ?
C50 C51 C52 . . 119.92(16) ?
C50 C51 H51 . . 120.0 ?
C52 C51 H51 . . 120.0 ?
C51 C52 C53 . . 120.39(18) ?
C51 C52 H52 . . 119.8 ?
C53 C52 H52 . . 119.8 ?
C54 C53 C52 . . 118.73(17) ?
C54 C53 C56 . . 121.40(18) ?
C52 C53 C56 . . 119.83(19) ?
C55 C54 C53 . . 121.39(17) ?
C55 C54 H54 . . 119.3 ?
C53 C54 H54 . . 119.3 ?
C54 C55 C50 . . 119.06(18) ?
C54 C55 H55 . . 120.5 ?
C50 C55 H55 . . 120.5 ?
C53 C56 H56A . . 109.5 ?
C53 C56 H56B . . 109.5 ?
H56A C56 H56B . . 109.5 ?
C53 C56 H56C . . 109.5 ?
H56A C56 H56C . . 109.5 ?
H56B C56 H56C . . 109.5 ?
H1O O13 H2O . . 103(2) ?
H3O O14 H4O . . 105(2) ?

loop_
_geom_bond_atom_site_label_1
_geom_bond_atom_site_label_2
_geom_bond_site_symmetry_2
_geom_bond_distance
_geom_bond_publ_flag
S1 O6 . 1.4440(12) ?
S1 O4 . 1.4532(13) ?
S1 O5 . 1.4703(13) ?
S1 C22 . 1.7725(19) ?
F1 C7 . 1.343(2) ?
F2 C7 . 1.337(2) ?
F3 C7 . 1.3560(19) ?
O1 C8 . 1.222(2) ?
O2 C15 . 1.347(2) ?
O2 C12 . 1.418(2) ?
O3 C20 . 1.234(2) ?
N1 C8 . 1.365(2) ?
N1 C9 . 1.417(2) ?
N1 H1N . 0.903(19) ?
N2 C18 . 1.334(2) ?
N2 C17 . 1.359(2) ?
N2 H2N . 0.96(2) ?
N3 C20 . 1.320(2) ?
N3 C21 . 1.466(2) ?
N3 H3N . 0.90(2) ?
C1 C6 . 1.391(2) ?
C1 C2 . 1.393(2) ?
C1 C7 . 1.492(2) ?
C2 C3 . 1.378(2) ?
C2 H2 . 0.95 ?
C3 C4 . 1.389(2) ?
C3 H3 . 0.95 ?
C4 C5 . 1.397(2) ?
C4 H4 . 0.95 ?
C5 C6 . 1.390(2) ?
C5 C8 . 1.504(2) ?
C6 H6 . 0.95 ?
C9 C10 . 1.393(2) ?
C9 C14 . 1.395(2) ?
C10 C11 . 1.387(2) ?
C10 H10 . 0.95 ?
C11 C12 . 1.379(2) ?
C11 H11 . 0.95 ?
C12 C13 . 1.374(2) ?
C13 C14 . 1.380(2) ?
C13 H13 . 0.95 ?
C14 H14 . 0.95 ?
C15 C19 . 1.383(2) ?
C15 C16 . 1.404(2) ?
C16 C17 . 1.364(2) ?
C16 H16 . 0.95 ?
C17 C20 . 1.516(2) ?
C18 C19 . 1.375(3) ?
C18 H18 . 0.95 ?
C19 H19 . 0.95 ?
C21 H21A . 0.98 ?
C21 H21B . 0.98 ?
C21 H21C . 0.98 ?
C22 C23 . 1.392(2) ?
C22 C27 . 1.394(2) ?
C23 C24 . 1.387(3) ?
C23 H23 . 0.95 ?
C24 C25 . 1.392(2) ?
C24 H24 . 0.95 ?
C25 C26 . 1.396(3) ?
C25 C28 . 1.502(3) ?
C26 C27 . 1.384(3) ?
C26 H26 . 0.95 ?
C27 H27 . 0.95 ?
C28 H28A . 0.98 ?
C28 H28B . 0.98 ?
C28 H28C . 0.98 ?
S2 O10 . 1.4560(12) ?
S2 O12 . 1.4568(13) ?
S2 O11 . 1.4590(13) ?
S2 C50 . 1.7648(19) ?
F4 C35 . 1.331(2) ?
F5 C35 . 1.335(2) ?
F6 C35 . 1.351(2) ?
O7 C36 . 1.224(2) ?
O8 C43 . 1.341(2) ?
O8 C40 . 1.4206(19) ?
O9 C48 . 1.234(2) ?
N4 C36 . 1.361(2) ?
N4 C37 . 1.417(2) ?
N4 H4N . 0.864(19) ?
N5 C46 . 1.338(2) ?
N5 C45 . 1.355(2) ?
N5 H5N . 0.93(2) ?
N6 C48 . 1.321(2) ?
N6 C49 . 1.464(2) ?
N6 H6N . 0.89(2) ?
C29 C34 . 1.386(2) ?
C29 C30 . 1.393(3) ?
C29 C35 . 1.491(3) ?
C30 C31 . 1.378(3) ?
C30 H30 . 0.95 ?
C31 C32 . 1.389(2) ?
C31 H31 . 0.95 ?
C32 C33 . 1.395(2) ?
C32 H32 . 0.95 ?
C33 C34 . 1.391(2) ?
C33 C36 . 1.505(2) ?
C34 H34 . 0.95 ?
C37 C38 . 1.389(2) ?
C37 C42 . 1.392(2) ?
C38 C39 . 1.386(2) ?
C38 H38 . 0.95 ?
C39 C40 . 1.370(2) ?
C39 H39 . 0.95 ?
C40 C41 . 1.377(2) ?
C41 C42 . 1.383(2) ?
C41 H41 . 0.95 ?
C42 H42 . 0.95 ?
C43 C47 . 1.391(2) ?
C43 C44 . 1.408(2) ?
C44 C45 . 1.367(2) ?
C44 H44 . 0.95 ?
C45 C48 . 1.509(2) ?
C46 C47 . 1.372(2) ?
C46 H46 . 0.95 ?
C47 H47 . 0.95 ?
C49 H49A . 0.98 ?
C49 H49B . 0.98 ?
C49 H49C . 0.98 ?
C50 C51 . 1.388(3) ?
C50 C55 . 1.393(2) ?
C51 C52 . 1.392(3) ?
C51 H51 . 0.95 ?
C52 C53 . 1.396(2) ?
C52 H52 . 0.95 ?
C53 C54 . 1.394(3) ?
C53 C56 . 1.505(3) ?
C54 C55 . 1.387(3) ?
C54 H54 . 0.95 ?
C55 H55 . 0.95 ?
C56 H56A . 0.98 ?
C56 H56B . 0.98 ?
C56 H56C . 0.98 ?
O13 H1O . 0.96(3) ?
O13 H2O . 0.88(3) ?
O14 H3O . 1.04(3) ?
O14 H4O . 0.76(3) ?

loop_
_geom_hbond_atom_site_label_D
_geom_hbond_atom_site_label_H
_geom_hbond_atom_site_label_A
_geom_hbond_site_symmetry_A
_geom_hbond_distance_DH
_geom_hbond_distance_HA
_geom_hbond_distance_DA
_geom_hbond_angle_DHA
N1 H1N O5 1_456 0.90(2) 2.12(2) 3.012(2) 170(2)
N2 H2N O13 . 0.96(2) 1.79(2) 2.664(2) 150(2)
N3 H3N O12 . 0.90(2) 1.90(2) 2.789(2) 172(2)
N4 H4N O11 1_455 0.86(2) 2.06(2) 2.894(2) 163(2)
N5 H5N O14 . 0.93(2) 1.73(2) 2.628(2) 160(2)
N6 H6N O5 . 0.89(2) 2.00(2) 2.868(2) 163(2)
O13 H1O O9 2_655 0.96(3) 1.83(3) 2.785(2) 173(2)
O13 H2O O10 2_656 0.88(3) 1.94(3) 2.802(2) 167(2)
O14 H3O O4 2_655 1.04(3) 1.65(3) 2.682(2) 172(2)
O14 H4O O3 2_655 0.76(3) 1.98(3) 2.737(2) 179(3)
C3 H3 O8 1_456 0.95 2.58 3.477(2) 158
C4 H4 O5 1_456 0.95 2.49 3.299(2) 143
C14 H14 O7 2_566 0.95 2.48 3.381(2) 159
C16 H16 O12 . 0.95 2.15 3.068(2) 162
C18 H18 O10 1_455 0.95 2.41 3.220(2) 143
C18 H18 O11 1_455 0.95 2.41 3.061(2) 126
C24 H24 O1 2_666 0.95 2.43 3.300(2) 151
C38 H38 O11 1_455 0.95 2.51 3.293(2) 139
C44 H44 O5 . 0.95 2.38 3.297(2) 162
C46 H46 O6 1_455 0.95 2.32 2.951(2) 124
C52 H52 O7 2_666 0.95 2.38 3.305(3) 166

loop_
_geom_torsion_atom_site_label_1
_geom_torsion_atom_site_label_2
_geom_torsion_atom_site_label_3
_geom_torsion_atom_site_label_4
_geom_torsion_site_symmetry_1
_geom_torsion_site_symmetry_2
_geom_torsion_site_symmetry_3
_geom_torsion_site_symmetry_4
_geom_torsion
_geom_torsion_publ_flag
C6 C1 C2 C3 . . . . 0.9(2) ?
C7 C1 C2 C3 . . . . 178.98(15) ?
C1 C2 C3 C4 . . . . -1.2(2) ?
C2 C3 C4 C5 . . . . 0.6(2) ?
C3 C4 C5 C6 . . . . 0.4(2) ?
C3 C4 C5 C8 . . . . -175.89(15) ?
C4 C5 C6 C1 . . . . -0.6(2) ?
C8 C5 C6 C1 . . . . 175.86(14) ?
C2 C1 C6 C5 . . . . 0.0(2) ?
C7 C1 C6 C5 . . . . -178.03(15) ?
C6 C1 C7 F2 . . . . -0.2(2) ?
C2 C1 C7 F2 . . . . -178.28(14) ?
C6 C1 C7 F1 . . . . -122.49(16) ?
C2 C1 C7 F1 . . . . 59.4(2) ?
C6 C1 C7 F3 . . . . 119.43(16) ?
C2 C1 C7 F3 . . . . -58.7(2) ?
C9 N1 C8 O1 . . . . -3.2(3) ?
C9 N1 C8 C5 . . . . 175.56(14) ?
C6 C5 C8 O1 . . . . -12.3(2) ?
C4 C5 C8 O1 . . . . 164.08(16) ?
C6 C5 C8 N1 . . . . 168.98(15) ?
C4 C5 C8 N1 . . . . -14.7(2) ?
C8 N1 C9 C10 . . . . 150.58(17) ?
C8 N1 C9 C14 . . . . -31.0(3) ?
C14 C9 C10 C11 . . . . 0.1(3) ?
N1 C9 C10 C11 . . . . 178.57(16) ?
C9 C10 C11 C12 . . . . 0.2(3) ?
C10 C11 C12 C13 . . . . -0.3(3) ?
C10 C11 C12 O2 . . . . 176.66(16) ?
C15 O2 C12 C13 . . . . -90.9(2) ?
C15 O2 C12 C11 . . . . 92.0(2) ?
C11 C12 C13 C14 . . . . 0.0(3) ?
O2 C12 C13 C14 . . . . -177.00(16) ?
C12 C13 C14 C9 . . . . 0.4(3) ?
C10 C9 C14 C13 . . . . -0.4(3) ?
N1 C9 C14 C13 . . . . -178.83(16) ?
C12 O2 C15 C19 . . . . -5.2(3) ?
C12 O2 C15 C16 . . . . 174.82(14) ?
O2 C15 C16 C17 . . . . 179.65(16) ?
C19 C15 C16 C17 . . . . -0.3(2) ?
C18 N2 C17 C16 . . . . 0.2(3) ?
C18 N2 C17 C20 . . . . -179.84(14) ?
C15 C16 C17 N2 . . . . -0.3(3) ?
C15 C16 C17 C20 . . . . 179.75(15) ?
C17 N2 C18 C19 . . . . 0.5(3) ?
N2 C18 C19 C15 . . . . -1.1(3) ?
O2 C15 C19 C18 . . . . -178.97(16) ?
C16 C15 C19 C18 . . . . 1.0(3) ?
C21 N3 C20 O3 . . . . 0.6(3) ?
C21 N3 C20 C17 . . . . 179.10(15) ?
N2 C17 C20 O3 . . . . 1.9(2) ?
C16 C17 C20 O3 . . . . -178.14(17) ?
N2 C17 C20 N3 . . . . -176.72(15) ?
C16 C17 C20 N3 . . . . 3.2(3) ?
O6 S1 C22 C23 . . . . 30.07(15) ?
O4 S1 C22 C23 . . . . 152.59(13) ?
O5 S1 C22 C23 . . . . -89.27(14) ?
O6 S1 C22 C27 . . . . -154.70(13) ?
O4 S1 C22 C27 . . . . -32.18(15) ?
O5 S1 C22 C27 . . . . 85.95(14) ?
C27 C22 C23 C24 . . . . -0.9(2) ?
S1 C22 C23 C24 . . . . 174.39(13) ?
C22 C23 C24 C25 . . . . -0.2(3) ?
C23 C24 C25 C26 . . . . 1.7(2) ?
C23 C24 C25 C28 . . . . -176.91(16) ?
C24 C25 C26 C27 . . . . -2.4(3) ?
C28 C25 C26 C27 . . . . 176.30(16) ?
C25 C26 C27 C22 . . . . 1.4(3) ?
C23 C22 C27 C26 . . . . 0.3(2) ?
S1 C22 C27 C26 . . . . -174.97(13) ?
C34 C29 C30 C31 . . . . 0.1(2) ?
C35 C29 C30 C31 . . . . 178.64(16) ?
C29 C30 C31 C32 . . . . 0.1(3) ?
C30 C31 C32 C33 . . . . -0.1(2) ?
C31 C32 C33 C34 . . . . -0.1(2) ?
C31 C32 C33 C36 . . . . -175.63(15) ?
C30 C29 C34 C33 . . . . -0.3(2) ?
C35 C29 C34 C33 . . . . -178.83(15) ?
C32 C33 C34 C29 . . . . 0.3(2) ?
C36 C33 C34 C29 . . . . 176.15(14) ?
C34 C29 C35 F4 . . . . -132.90(17) ?
C30 C29 C35 F4 . . . . 48.6(2) ?
C34 C29 C35 F5 . . . . -11.0(2) ?
C30 C29 C35 F5 . . . . 170.46(15) ?
C34 C29 C35 F6 . . . . 108.22(18) ?
C30 C29 C35 F6 . . . . -70.3(2) ?
C37 N4 C36 O7 . . . . 0.9(3) ?
C37 N4 C36 C33 . . . . -179.48(15) ?
C34 C33 C36 O7 . . . . -22.0(2) ?
C32 C33 C36 O7 . . . . 153.64(18) ?
C34 C33 C36 N4 . . . . 158.29(15) ?
C32 C33 C36 N4 . . . . -26.0(2) ?
C36 N4 C37 C38 . . . . 161.02(17) ?
C36 N4 C37 C42 . . . . -20.9(3) ?
C42 C37 C38 C39 . . . . 1.7(3) ?
N4 C37 C38 C39 . . . . 179.82(16) ?
C37 C38 C39 C40 . . . . -0.9(3) ?
C38 C39 C40 C41 . . . . -0.1(3) ?
C38 C39 C40 O8 . . . . 177.14(16) ?
C43 O8 C40 C39 . . . . 79.4(2) ?
C43 O8 C40 C41 . . . . -103.29(18) ?
C39 C40 C41 C42 . . . . 0.3(3) ?
O8 C40 C41 C42 . . . . -176.93(15) ?
C40 C41 C42 C37 . . . . 0.4(3) ?
C38 C37 C42 C41 . . . . -1.4(3) ?
N4 C37 C42 C41 . . . . -179.45(16) ?
C40 O8 C43 C47 . . . . 1.0(2) ?
C40 O8 C43 C44 . . . . 179.58(12) ?
O8 C43 C44 C45 . . . . -177.48(14) ?
C47 C43 C44 C45 . . . . 1.2(2) ?
C46 N5 C45 C44 . . . . 0.5(2) ?
C46 N5 C45 C48 . . . . -179.72(13) ?
C43 C44 C45 N5 . . . . -1.0(2) ?
C43 C44 C45 C48 . . . . 179.21(13) ?
C45 N5 C46 C47 . . . . -0.1(2) ?
N5 C46 C47 C43 . . . . 0.2(2) ?
O8 C43 C47 C46 . . . . 177.74(14) ?
C44 C43 C47 C46 . . . . -0.8(2) ?
C49 N6 C48 O9 . . . . -0.4(3) ?
C49 N6 C48 C45 . . . . 178.83(14) ?
N5 C45 C48 O9 . . . . 9.0(2) ?
C44 C45 C48 O9 . . . . -171.26(16) ?
N5 C45 C48 N6 . . . . -170.30(14) ?
C44 C45 C48 N6 . . . . 9.5(2) ?
O10 S2 C50 C51 . . . . 102.11(14) ?
O12 S2 C50 C51 . . . . -138.43(14) ?
O11 S2 C50 C51 . . . . -18.17(15) ?
O10 S2 C50 C55 . . . . -79.34(14) ?
O12 S2 C50 C55 . . . . 40.13(15) ?
O11 S2 C50 C55 . . . . 160.38(13) ?
C55 C50 C51 C52 . . . . -1.4(2) ?
S2 C50 C51 C52 . . . . 177.11(12) ?
C50 C51 C52 C53 . . . . 0.1(3) ?
C51 C52 C53 C54 . . . . 1.4(3) ?
C51 C52 C53 C56 . . . . -176.45(16) ?
C52 C53 C54 C55 . . . . -1.6(3) ?
C56 C53 C54 C55 . . . . 176.19(16) ?
C53 C54 C55 C50 . . . . 0.3(3) ?
C51 C50 C55 C54 . . . . 1.2(2) ?
S2 C50 C55 C54 . . . . -177.34(13) ?
